data_4501721
loop_
_publ_author_name
'Campos-Gaxiola, Jos\'e J.'
'Vega-Paz, Araceli'
'Rom\'an-Bravo, Perla'
'H\"opfl, Herbert'
'S\'anchez-V\'azquez, Mario'

_publ_section_title
;
 Pyridineboronic Acids as Useful Building Blocks in Combination with
 Perchloroplatinate(II) and -(IV) Salts: 1D, 2D, and 3D Hydrogen-Bonded
 Networks Containing X-H&#x00B7;&#x00B7;&#x00B7;Cl2Pt&#x2212;(X = C, N+),
 B(OH)2&#x00B7;&#x00B7;&#x00B7;Cl2Pt&#x2212;, and
 B(OH)2&#x00B7;&#x00B7;&#x00B7;(HO)2B Synthons
;
_journal_issue 7
_journal_name_full 'Crystal Growth &amp; Design'
_journal_page_first 3182
_journal_paper_doi 10.1021/cg100325c
_journal_volume 10
_journal_year 2010
_chemical_formula_moiety 'C10 H12 B2 Cl4 N2 O4 Pt, 2(H2 O)'
_chemical_formula_sum 'C10 H16 B2 Cl4 N2 O6 Pt'
_chemical_formula_weight 618.76
_chemical_name_systematic
;

 ?

;
_space_group_IT_number 56
_symmetry_cell_setting orthorhombic
_symmetry_space_group_name_Hall '-P 2ab 2ac'
_symmetry_space_group_name_H-M 'P c c n'
_atom_sites_solution_hydrogens geom
_atom_sites_solution_primary direct
_atom_sites_solution_secondary difmap
_audit_creation_method SHELXL-97
_cell_angle_alpha 90.00
_cell_angle_beta 90.00
_cell_angle_gamma 90.00
_cell_formula_units_Z 4
_cell_length_a 9.5056(11)
_cell_length_b 13.7890(16)
_cell_length_c 14.2762(16)
_cell_measurement_reflns_used 8679
_cell_measurement_temperature 293(2)
_cell_measurement_theta_max 28.28
_cell_measurement_theta_min 2.60
_cell_volume 1871.2(4)
_computing_cell_refinement 'Bruker SMART'
_computing_data_collection 'Bruker SMART'
_computing_data_reduction 'Bruker SAINT'
_computing_molecular_graphics 'Bruker SHELXTL'
_computing_publication_material 'Bruker SHELXTL'
_computing_structure_refinement 'SHELXL-97 (Sheldrick, 1997)'
_computing_structure_solution 'SHELXS-97 (Sheldrick, 1990)'
_diffrn_ambient_temperature 293(2)
_diffrn_measured_fraction_theta_full 0.998
_diffrn_measured_fraction_theta_max 0.998
_diffrn_measurement_device_type 'CCD area detector'
_diffrn_measurement_method 'phi and omega scans'
_diffrn_radiation_monochromator graphite
_diffrn_radiation_source 'fine-focus sealed tube'
_diffrn_radiation_type MoK\a
_diffrn_radiation_wavelength 0.71073
_diffrn_reflns_av_R_equivalents 0.0331
_diffrn_reflns_av_sigmaI/netI 0.0169
_diffrn_reflns_limit_h_max 11
_diffrn_reflns_limit_h_min -11
_diffrn_reflns_limit_k_max 16
_diffrn_reflns_limit_k_min -16
_diffrn_reflns_limit_l_max 16
_diffrn_reflns_limit_l_min -16
_diffrn_reflns_number 16416
_diffrn_reflns_theta_full 25.00
_diffrn_reflns_theta_max 25.00
_diffrn_reflns_theta_min 2.60
_exptl_absorpt_coefficient_mu 8.098
_exptl_absorpt_correction_T_max 0.12
_exptl_absorpt_correction_T_min 0.08
_exptl_absorpt_correction_type multi-scan
_exptl_absorpt_process_details SADABS
_exptl_crystal_colour yellow
_exptl_crystal_density_diffrn 2.196
_exptl_crystal_density_method 'not measured'
_exptl_crystal_description 'rectangular prism'
_exptl_crystal_F_000 1176
_exptl_crystal_size_max 0.34
_exptl_crystal_size_mid 0.28
_exptl_crystal_size_min 0.26
_refine_diff_density_max 1.106
_refine_diff_density_min -0.685
_refine_diff_density_rms 0.100
_refine_ls_extinction_method none
_refine_ls_goodness_of_fit_ref 1.250
_refine_ls_hydrogen_treatment mixed
_refine_ls_matrix_type full
_refine_ls_number_parameters 129
_refine_ls_number_reflns 1649
_refine_ls_number_restraints 5
_refine_ls_restrained_S_all 1.248
_refine_ls_R_factor_all 0.0309
_refine_ls_R_factor_gt 0.0294
_refine_ls_shift/su_max 0.000
_refine_ls_shift/su_mean 0.000
_refine_ls_structure_factor_coef Fsqd
_refine_ls_weighting_details 'calc w=1/[\s^2^(Fo^2^)+(0.0000P)^2^+9.2332P] where P=(Fo^2^+2Fc^2^)/3'
_refine_ls_weighting_scheme calc
_refine_ls_wR_factor_gt 0.0516
_refine_ls_wR_factor_ref 0.0523
_reflns_number_gt 1601
_reflns_number_total 1649
_reflns_threshold_expression >2sigma(I)
_cod_data_source_file cg100325c_si_006.cif
_cod_data_source_block a4veeinm
_cod_depositor_comments
;
The following automatic conversions were performed:

'_symmetry_cell_setting' value 'Orthorhombic' changed to
'orthorhombic' according to
/home/saulius/struct/CIF-dictionaries/cif_core.dic dictionary named
'cif_core.dic' version 2.4.2 from 2011-04-26.

Automatic conversion script
Id: cif_fix_values 1715 2011-07-08 13:25:40Z adriana 
;
_cod_original_sg_symbol_H-M Pccn
_cod_database_code 4501721

loop_
_symmetry_equiv_pos_as_xyz
'x, y, z'
'-x+1/2, -y+1/2, z'
'-x, y+1/2, -z+1/2'
'x+1/2, -y, -z+1/2'
'-x, -y, -z'
'x-1/2, y-1/2, -z'
'x, -y-1/2, z-1/2'
'-x-1/2, y, z-1/2'

loop_
_atom_site_label
_atom_site_type_symbol
_atom_site_fract_x
_atom_site_fract_y
_atom_site_fract_z
_atom_site_U_iso_or_equiv
_atom_site_adp_type
_atom_site_occupancy
_atom_site_symmetry_multiplicity
_atom_site_calc_flag
_atom_site_refinement_flags
Pt1 Pt 0.2500 0.2500 0.478853(19) 0.02471(10) Uani 1 2 d S
Cl1 Cl 0.34571(15) 0.15075(9) 0.59297(9) 0.0343(3) Uani 1 1 d .
Cl2 Cl 0.45686(14) 0.33905(10) 0.47924(10) 0.0350(3) Uani 1 1 d .
B1 B 0.3158(6) -0.1098(4) 0.3163(4) 0.0290(13) Uani 1 1 d .
N1 N 0.3314(4) 0.1604(3) 0.3767(3) 0.0258(9) Uani 1 1 d .
O1 O 0.2818(5) -0.1528(3) 0.3979(3) 0.0423(10) Uani 1 1 d D
H1A H 0.225(9) -0.199(5) 0.397(10) 0.063 Uiso 0.50 1 d PD
H1B H 0.319(13) -0.137(10) 0.449(5) 0.063 Uiso 0.50 1 d PD
O2 O 0.3116(5) -0.1619(3) 0.2362(3) 0.0427(10) Uani 1 1 d D
H2A H 0.291(15) -0.221(3) 0.240(9) 0.064 Uiso 0.50 1 d PD
H2B H 0.296(14) -0.142(10) 0.182(4) 0.064 Uiso 0.50 1 d PD
C1 C 0.3079(6) 0.0644(3) 0.3803(3) 0.0268(11) Uani 1 1 d .
H1 H 0.2585 0.0393 0.4310 0.032 Uiso 1 1 calc R
C2 C 0.3545(5) 0.0012(3) 0.3112(4) 0.0273(11) Uani 1 1 d .
C3 C 0.4283(6) 0.0413(4) 0.2362(4) 0.0302(12) Uani 1 1 d .
H3 H 0.4601 0.0018 0.1879 0.036 Uiso 1 1 calc R
C4 C 0.4539(6) 0.1391(4) 0.2336(4) 0.0314(12) Uani 1 1 d .
H4 H 0.5046 0.1657 0.1842 0.038 Uiso 1 1 calc R
C5 C 0.4043(6) 0.1977(4) 0.3045(4) 0.0288(12) Uani 1 1 d .
H5 H 0.4216 0.2641 0.3024 0.035 Uiso 1 1 calc R
O31 O 0.3020(7) -0.0839(4) 0.5766(4) 0.0782(18) Uani 1 1 d D
H31A H 0.339(9) -0.029(3) 0.581(7) 0.117 Uiso 1 1 d D
H31B H 0.2847 -0.0966 0.5203 0.117 Uiso 0.50 1 d P
H31C H 0.2541 -0.1110 0.6186 0.117 Uiso 0.50 1 d P

loop_
_atom_site_aniso_label
_atom_site_aniso_U_11
_atom_site_aniso_U_22
_atom_site_aniso_U_33
_atom_site_aniso_U_23
_atom_site_aniso_U_13
_atom_site_aniso_U_12
Pt1 0.03065(16) 0.01944(14) 0.02404(15) 0.000 0.000 -0.00182(13)
Cl1 0.0447(8) 0.0285(7) 0.0298(7) 0.0061(5) -0.0046(6) 0.0023(6)
Cl2 0.0355(7) 0.0329(7) 0.0368(7) 0.0003(6) -0.0032(6) -0.0088(6)
B1 0.026(3) 0.028(3) 0.034(3) -0.001(3) 0.004(3) 0.004(3)
N1 0.030(2) 0.022(2) 0.026(2) -0.0009(17) 0.0039(19) 0.0004(18)
O1 0.056(3) 0.040(2) 0.031(2) 0.0026(19) 0.001(2) -0.011(2)
O2 0.074(3) 0.026(2) 0.029(2) -0.0044(18) 0.004(2) 0.005(2)
C1 0.037(3) 0.022(3) 0.022(2) 0.002(2) 0.000(2) 0.000(2)
C2 0.030(3) 0.023(3) 0.029(3) 0.000(2) -0.002(2) 0.002(2)
C3 0.033(3) 0.030(3) 0.029(3) -0.004(2) 0.001(2) 0.003(2)
C4 0.039(3) 0.032(3) 0.024(3) 0.007(2) 0.002(2) -0.003(3)
C5 0.034(3) 0.022(3) 0.031(3) 0.003(2) 0.001(2) -0.004(2)
O31 0.129(5) 0.049(3) 0.057(3) 0.008(3) -0.014(3) -0.024(3)

loop_
_atom_type_symbol
_atom_type_description
_atom_type_scat_dispersion_real
_atom_type_scat_dispersion_imag
_atom_type_scat_source
C C 0.0033 0.0016 'International Tables Vol C Tables 4.2.6.8 and 6.1.1.4'
H H 0.0000 0.0000 'International Tables Vol C Tables 4.2.6.8 and 6.1.1.4'
B B 0.0013 0.0007 'International Tables Vol C Tables 4.2.6.8 and 6.1.1.4'
N N 0.0061 0.0033 'International Tables Vol C Tables 4.2.6.8 and 6.1.1.4'
O O 0.0106 0.0060 'International Tables Vol C Tables 4.2.6.8 and 6.1.1.4'
Cl Cl 0.1484 0.1585 'International Tables Vol C Tables 4.2.6.8 and 6.1.1.4'
Pt Pt -1.7033 8.3905 'International Tables Vol C Tables 4.2.6.8 and 6.1.1.4'

loop_
_geom_angle_atom_site_label_1
_geom_angle_atom_site_label_2
_geom_angle_atom_site_label_3
_geom_angle
_geom_angle_site_symmetry_1
_geom_angle_site_symmetry_3
N1 Pt1 N1 90.0(2) . 2
N1 Pt1 Cl1 89.78(12) . .
N1 Pt1 Cl1 178.86(12) 2 .
N1 Pt1 Cl1 178.86(12) . 2
N1 Pt1 Cl1 89.78(12) 2 2
Cl1 Pt1 Cl1 90.50(7) . 2
N1 Pt1 Cl2 90.15(12) . 2
N1 Pt1 Cl2 90.05(12) 2 2
Cl1 Pt1 Cl2 91.06(5) . 2
Cl1 Pt1 Cl2 88.74(5) 2 2
N1 Pt1 Cl2 90.05(12) . .
N1 Pt1 Cl2 90.15(12) 2 .
Cl1 Pt1 Cl2 88.74(5) . .
Cl1 Pt1 Cl2 91.06(5) 2 .
Cl2 Pt1 Cl2 179.73(7) 2 .
O1 B1 O2 119.4(5) . .
O1 B1 C2 121.6(5) . .
O2 B1 C2 118.9(5) . .
C1 N1 C5 119.5(4) . .
C1 N1 Pt1 120.1(3) . .
C5 N1 Pt1 120.4(3) . .
N1 C1 C2 122.6(5) . .
C1 C2 C3 117.1(5) . .
C1 C2 B1 120.2(5) . .
C3 C2 B1 122.6(5) . .
C4 C3 C2 120.0(5) . .
C3 C4 C5 119.8(5) . .
N1 C5 C4 120.9(5) . .

loop_
_geom_bond_atom_site_label_1
_geom_bond_atom_site_label_2
_geom_bond_distance
_geom_bond_site_symmetry_2
Pt1 N1 2.062(4) .
Pt1 N1 2.062(4) 2
Pt1 Cl1 2.3140(13) .
Pt1 Cl1 2.3140(13) 2
Pt1 Cl2 2.3182(13) 2
Pt1 Cl2 2.3182(13) .
B1 O1 1.345(7) .
B1 O2 1.351(7) .
B1 C2 1.576(8) .
N1 C1 1.343(6) .
N1 C5 1.344(6) .
C1 C2 1.389(7) .
C2 C3 1.395(7) .
C3 C4 1.370(7) .
C4 C5 1.379(7) .

loop_
_geom_torsion_atom_site_label_1
_geom_torsion_atom_site_label_2
_geom_torsion_atom_site_label_3
_geom_torsion_atom_site_label_4
_geom_torsion
_geom_torsion_site_symmetry_1
N1 Pt1 N1 C1 -129.9(5) 2
Cl1 Pt1 N1 C1 51.2(4) .
Cl2 Pt1 N1 C1 -39.9(4) 2
Cl2 Pt1 N1 C1 139.9(4) .
N1 Pt1 N1 C5 48.0(3) 2
Cl1 Pt1 N1 C5 -130.9(4) .
Cl2 Pt1 N1 C5 138.0(4) 2
Cl2 Pt1 N1 C5 -42.2(4) .
C5 N1 C1 C2 -0.9(8) .
Pt1 N1 C1 C2 176.9(4) .
N1 C1 C2 C3 0.0(8) .
N1 C1 C2 B1 -176.3(5) .
O1 B1 C2 C1 -23.1(8) .
O2 B1 C2 C1 154.4(5) .
O1 B1 C2 C3 160.8(5) .
O2 B1 C2 C3 -21.8(8) .
C1 C2 C3 C4 1.0(8) .
B1 C2 C3 C4 177.3(5) .
C2 C3 C4 C5 -1.2(8) .
C1 N1 C5 C4 0.8(8) .
Pt1 N1 C5 C4 -177.1(4) .
C3 C4 C5 N1 0.3(8) .
